data_1565204
loop_
_publ_author_name
'Yokley, Timothy W.'
'Schley, Nathan D.'
'Brewster, Timothy P.'

_publ_section_title
;
 Rhodium and iridium NNO-Scorpionate complexes: synthesis, structure, and
 reactivity with aluminum alkyls
;
_journal_name_full 'Inorganica Chimica Acta'
_journal_page_first 119529
_journal_paper_doi 10.1016/j.ica.2020.119529
_journal_volume 506
_journal_year 2020
_chemical_formula_moiety 'C20 H28 Ir N4 O2, 2.5(C H2 Cl2), C32 H12 B F24'
_chemical_formula_sum 'C54.5 H45 B Cl5 F24 Ir N4 O2'
_chemical_formula_weight 1624.20
_space_group_crystal_system triclinic
_space_group_IT_number 2
_space_group_name_Hall '-P 1'
_space_group_name_H-M_alt 'P -1'
_atom_sites_solution_hydrogens geom
_atom_sites_solution_primary dual
_cell_angle_alpha 108.581(3)
_cell_angle_beta 92.978(2)
_cell_angle_gamma 103.244(2)
_cell_formula_units_Z 2
_cell_length_a 12.7123(3)
_cell_length_b 12.9256(4)
_cell_length_c 20.2507(5)
_cell_measurement_reflns_used 23662
_cell_measurement_temperature 100.00(10)
_cell_measurement_theta_max 29.5110
_cell_measurement_theta_min 3.1870
_cell_volume 3041.86(16)
_computing_cell_refinement 'CrysAlisPro 1.171.38.46 (Rigaku OD, 2015)'
_computing_data_collection 'CrysAlisPro 1.171.38.46 (Rigaku OD, 2015)'
_computing_data_reduction 'CrysAlisPro 1.171.38.46 (Rigaku OD, 2015)'
_computing_molecular_graphics 'Olex2 (Dolomanov et al., 2009)'
_computing_publication_material 'Olex2 (Dolomanov et al., 2009)'
_computing_structure_refinement 'ShelXL (Sheldrick, 2015)'
_computing_structure_solution 'ShelXT (Sheldrick, 2015)'
_diffrn_ambient_environment N~2~
_diffrn_ambient_temperature 100.00(10)
_diffrn_detector 'CCD plate'
_diffrn_detector_area_resol_mean 8.1506
_diffrn_detector_type EosS2
_diffrn_measured_fraction_theta_full 0.999
_diffrn_measured_fraction_theta_max 0.891
_diffrn_measurement_details
;
List of Runs (angles in degrees, time in seconds):

  # Type    Start    End  Width  t~exp~   \w     \q     \k     \f   Frames
--------------------------------------------------------------------------
  1  \w    -50.00  44.00   1.00   10.00    --   17.65 -77.00 150.00   94
  2  \w     -9.00  85.00   1.00   10.00    --   17.65  77.00-150.00   94
  3  \w      1.00  85.00   1.00   10.00    --   17.65  57.00  90.00   84
  4  \w    -50.00  34.00   1.00   10.00    --   17.65 -57.00 -90.00   84
  5  \w     -9.00  85.00   1.00   10.00    --   17.65  77.00   0.00   94
  6  \w    -85.00 -35.00   1.00   10.00    --  -17.73 148.00  15.00   50
  7  \w    -71.00 -22.00   1.00   10.00    --  -17.73 124.00-148.00   49
  8  \w     -1.00  87.00   1.00   10.00    --   17.65  38.00 -60.00   88
  9  \w      1.00  85.00   1.00   10.00    --   17.65  57.00-180.00   84
 10  \w     35.00  78.00   1.00   10.00    --   17.65 178.00 -30.00   43
 11  \w     35.00  90.00   1.00   10.00    --   17.65 178.00 120.00   55
;
_diffrn_measurement_device 'four-circle diffractometer'
_diffrn_measurement_device_type 'SuperNova, Dual, Cu at zero, EosS2'
_diffrn_measurement_method '\w scans'
_diffrn_orient_matrix_type 'CrysAlisPro convention (1999,Acta A55,543-557)'
_diffrn_orient_matrix_UB_11 -0.0130383000
_diffrn_orient_matrix_UB_12 -0.0287752000
_diffrn_orient_matrix_UB_13 -0.0367862000
_diffrn_orient_matrix_UB_21 -0.0503861000
_diffrn_orient_matrix_UB_22 -0.0315235000
_diffrn_orient_matrix_UB_23 0.0052877000
_diffrn_orient_matrix_UB_31 -0.0252649000
_diffrn_orient_matrix_UB_32 0.0420941000
_diffrn_orient_matrix_UB_33 -0.0031267000
_diffrn_radiation_monochromator mirror
_diffrn_radiation_probe x-ray
_diffrn_radiation_type MoK\a
_diffrn_radiation_wavelength 0.71073
_diffrn_reflns_av_R_equivalents 0.0649
_diffrn_reflns_av_unetI/netI 0.0610
_diffrn_reflns_Laue_measured_fraction_full 0.999
_diffrn_reflns_Laue_measured_fraction_max 0.891
_diffrn_reflns_limit_h_max 17
_diffrn_reflns_limit_h_min -17
_diffrn_reflns_limit_k_max 17
_diffrn_reflns_limit_k_min -18
_diffrn_reflns_limit_l_max 28
_diffrn_reflns_limit_l_min -27
_diffrn_reflns_number 57450
_diffrn_reflns_point_group_measured_fraction_full 0.999
_diffrn_reflns_point_group_measured_fraction_max 0.891
_diffrn_reflns_theta_full 25.242
_diffrn_reflns_theta_max 30.005
_diffrn_reflns_theta_min 2.246
_diffrn_source 'micro-focus sealed X-ray tube'
_diffrn_source_type 'SuperNova (Mo) X-ray Source'
_exptl_absorpt_coefficient_mu 2.533
_exptl_absorpt_correction_T_max 1.000
_exptl_absorpt_correction_T_min 0.173
_exptl_absorpt_correction_type gaussian
_exptl_absorpt_process_details
;
CrysAlisPro 1.171.38.46 (Rigaku Oxford Diffraction, 2015)
Numerical absorption correction based on gaussian integration over
			a multifaceted crystal model
Empirical absorption correction using spherical harmonics,
 implemented in SCALE3 ABSPACK scaling algorithm.
;
_exptl_crystal_colour colourless
_exptl_crystal_colour_primary colourless
_exptl_crystal_density_diffrn 1.773
_exptl_crystal_description block
_exptl_crystal_F_000 1598
_exptl_crystal_size_max 0.535
_exptl_crystal_size_mid 0.345
_exptl_crystal_size_min 0.122
_refine_diff_density_max 1.631
_refine_diff_density_min -1.896
_refine_diff_density_rms 0.131
_refine_ls_extinction_coef .
_refine_ls_extinction_method none
_refine_ls_goodness_of_fit_ref 1.049
_refine_ls_hydrogen_treatment constr
_refine_ls_matrix_type full
_refine_ls_number_parameters 889
_refine_ls_number_reflns 15839
_refine_ls_number_restraints 72
_refine_ls_restrained_S_all 1.050
_refine_ls_R_factor_all 0.0499
_refine_ls_R_factor_gt 0.0422
_refine_ls_shift/su_max 0.005
_refine_ls_shift/su_mean 0.000
_refine_ls_structure_factor_coef Fsqd
_refine_ls_weighting_details 'w=1/[\s^2^(Fo^2^)+(0.0404P)^2^+3.9113P] where P=(Fo^2^+2Fc^2^)/3'
_refine_ls_weighting_scheme calc
_refine_ls_wR_factor_gt 0.0937
_refine_ls_wR_factor_ref 0.0976
_reflns_Friedel_coverage 0.000
_reflns_Friedel_fraction_full .
_reflns_Friedel_fraction_max .
_reflns_number_gt 14141
_reflns_number_total 15839
_reflns_threshold_expression 'I > 2\s(I)'
_cod_data_source_file tj08.cif
_cod_data_source_block tj08
_cod_original_cell_volume 3041.86(15)
_cod_original_formula_sum 'C54.50 H45 B Cl5 F24 Ir N4 O2'
_cod_database_code 1565204
_shelx_space_group_comment
;
The symmetry employed for this shelxl refinement is uniquely defined
by the following loop, which should always be used as a source of
symmetry information in preference to the above space-group names.
They are only intended as comments.
;
_reflns_odcompleteness_completeness 99.93
_reflns_odcompleteness_iscentric 1
_reflns_odcompleteness_theta 27.04
_olex2_refinement_description
;
1. Fixed Uiso
 At 1.2 times of:
  All C(H) groups, All C(H,H) groups
 At 1.5 times of:
  All C(H,H,H) groups
2. Rigid body (RIGU) restrains
 F4, F4A, F5, F5A, F6, F6A, C28
 with sigma for 1-2 distances of 0.004 and sigma for 1-3 distances of 0.004
 F19, F19A, F20, F20A, F21, F21A, C51
 with sigma for 1-2 distances of 0.004 and sigma for 1-3 distances of 0.004
3. Others
 Sof(F4A)=Sof(F5A)=Sof(F6A)=1-FVAR(1)
 Sof(F4)=Sof(F5)=Sof(F6)=FVAR(1)
 Sof(F19A)=Sof(F20A)=Sof(F21A)=1-FVAR(2)
 Sof(F19)=Sof(F20)=Sof(F21)=FVAR(2)
 Fixed Sof: C55(0.5) H55A(0.5) H55B(0.5)
4.a Ternary CH refined with riding coordinates:
 C2(H2), C13(H13), C14(H14), C17(H17), C18(H18)
4.b Secondary CH2 refined with riding coordinates:
 C4(H4A,H4B), C15(H15A,H15B), C16(H16A,H16B), C19(H19A,H19B), C20(H20A,H20B),
 C54(H54A,H54B), C55(H55A,H55B), C53(H53A,H53B)
4.c Aromatic/amide H refined with riding coordinates:
 C9(H9), C22(H22), C24(H24), C26(H26), C30(H30), C32(H32), C34(H34), C38(H38),
 C40(H40), C42(H42), C46(H46), C48(H48), C50(H50)
4.d Idealised Me refined as rotating group:
 C6(H6A,H6B,H6C), C7(H7A,H7B,H7C), C11(H11A,H11B,H11C), C12(H12A,H12B,H12C)
;
_olex2_date_sample_data_collection 2019-02-09
_olex2_exptl_crystal_mounting_method 'mounted in a polyimide loop'
_olex2_submission_special_instructions 'No special instructions were received'
_oxdiff_exptl_absorpt_empirical_details
;
Empirical correction (ABSPACK) includes:
- Absorption correction using spherical harmonics
- Frame scaling
;
_oxdiff_exptl_absorpt_empirical_full_max 2.061
_oxdiff_exptl_absorpt_empirical_full_min 0.356

loop_
_space_group_symop_operation_xyz
'x, y, z'
'-x, -y, -z'

loop_
_atom_site_label
_atom_site_type_symbol
_atom_site_fract_x
_atom_site_fract_y
_atom_site_fract_z
_atom_site_U_iso_or_equiv
_atom_site_adp_type
_atom_site_occupancy
_atom_site_site_symmetry_order
_atom_site_calc_flag
_atom_site_refinement_flags_posn
_atom_site_refinement_flags_adp
_atom_site_refinement_flags_occupancy
_atom_site_disorder_assembly
_atom_site_disorder_group
Ir1 Ir 1.00463(2) 0.66296(2) 0.27194(2) 0.01523(5) Uani 1 1 d . . . . .
O1 O 0.90423(19) 0.5622(2) 0.17173(12) 0.0175(5) Uani 1 1 d . . . . .
O2 O 0.8944(2) 0.4849(2) 0.05565(13) 0.0217(5) Uani 1 1 d . . . . .
N1 N 1.0753(2) 0.7712(2) 0.22050(16) 0.0180(6) Uani 1 1 d . . . . .
N2 N 1.0881(2) 0.7230(2) 0.15116(16) 0.0186(6) Uani 1 1 d . . . . .
N3 N 1.1251(2) 0.5829(2) 0.23157(15) 0.0163(6) Uani 1 1 d . . . . .
N4 N 1.1305(2) 0.5585(2) 0.16072(15) 0.0174(6) Uani 1 1 d . . . . .
C1 C 0.9432(3) 0.5435(3) 0.11413(18) 0.0172(7) Uani 1 1 d . . . . .
C2 C 1.0652(3) 0.6010(3) 0.11973(19) 0.0179(7) Uani 1 1 d . . . . .
H2 H 1.085979 0.582815 0.072238 0.021 Uiso 1 1 calc R . . . .
C3 C 1.1369(3) 0.8037(3) 0.1249(2) 0.0284(9) Uani 1 1 d . . . . .
C4 C 1.1562(4) 0.9044(3) 0.1790(2) 0.0302(9) Uani 1 1 d . . . . .
H4A H 1.118368 0.954007 0.166287 0.036 Uiso 1 1 calc R . . . .
H4B H 1.233689 0.941338 0.189091 0.036 Uiso 1 1 calc R . . . .
C5 C 1.1188(3) 0.8822(3) 0.2374(2) 0.0245(8) Uani 1 1 d . . . . .
C6 C 1.1552(5) 0.7774(4) 0.0498(2) 0.0446(13) Uani 1 1 d . . . . .
H6A H 1.192288 0.718364 0.037176 0.067 Uiso 1 1 calc GR . . . .
H6B H 1.198889 0.843795 0.043413 0.067 Uiso 1 1 calc GR . . . .
H6C H 1.086260 0.752949 0.020382 0.067 Uiso 1 1 calc GR . . . .
C7 C 1.1247(3) 0.9648(3) 0.3089(2) 0.0291(9) Uani 1 1 d . . . . .
H7A H 1.056680 0.985044 0.313777 0.044 Uiso 1 1 calc GR . . . .
H7B H 1.182466 1.031223 0.315541 0.044 Uiso 1 1 calc GR . . . .
H7C H 1.138721 0.931535 0.343456 0.044 Uiso 1 1 calc GR . . . .
C8 C 1.2175(3) 0.5166(3) 0.1431(2) 0.0257(8) Uani 1 1 d . . . . .
C9 C 1.2678(3) 0.5142(4) 0.2036(2) 0.0289(9) Uani 1 1 d . . . . .
H9 H 1.329488 0.488306 0.207783 0.035 Uiso 1 1 calc R . . . .
C10 C 1.2101(3) 0.5573(3) 0.2577(2) 0.0216(7) Uani 1 1 d . . . . .
C11 C 1.2434(4) 0.4820(5) 0.0698(2) 0.0388(11) Uani 1 1 d . . . . .
H11A H 1.180171 0.430162 0.038900 0.058 Uiso 1 1 calc GR . . . .
H11B H 1.302020 0.446000 0.067211 0.058 Uiso 1 1 calc GR . . . .
H11C H 1.264863 0.547510 0.056050 0.058 Uiso 1 1 calc GR . . . .
C12 C 1.2404(3) 0.5799(4) 0.3339(2) 0.0272(8) Uani 1 1 d . . . . .
H12A H 1.212840 0.641118 0.361116 0.041 Uiso 1 1 calc GR . . . .
H12B H 1.318333 0.599645 0.344793 0.041 Uiso 1 1 calc GR . . . .
H12C H 1.209410 0.513362 0.345029 0.041 Uiso 1 1 calc GR . . . .
C13 C 0.8592(3) 0.7278(3) 0.2843(2) 0.0201(7) Uani 1 1 d . . . . .
H13 H 0.854360 0.779660 0.258696 0.024 Uiso 1 1 calc R . . . .
C14 C 0.9257(3) 0.7778(3) 0.3483(2) 0.0236(8) Uani 1 1 d . . . . .
H14 H 0.960505 0.858366 0.359178 0.028 Uiso 1 1 calc R . . . .
C15 C 0.9029(3) 0.7440(3) 0.4129(2) 0.0257(8) Uani 1 1 d . . . . .
H15A H 0.825245 0.711083 0.409408 0.031 Uiso 1 1 calc R . . . .
H15B H 0.923538 0.811118 0.454655 0.031 Uiso 1 1 calc R . . . .
C16 C 0.9649(3) 0.6591(3) 0.42082(19) 0.0253(8) Uani 1 1 d . . . . .
H16A H 1.036951 0.700051 0.446401 0.030 Uiso 1 1 calc R . . . .
H16B H 0.926844 0.617049 0.448350 0.030 Uiso 1 1 calc R . . . .
C17 C 0.9766(3) 0.5770(3) 0.35119(19) 0.0220(8) Uani 1 1 d . . . . .
H17 H 1.028242 0.532450 0.354412 0.026 Uiso 1 1 calc R . . . .
C18 C 0.8940(3) 0.5241(3) 0.29400(19) 0.0208(7) Uani 1 1 d . . . . .
H18 H 0.899089 0.449093 0.264779 0.025 Uiso 1 1 calc R . . . .
C19 C 0.7777(3) 0.5357(3) 0.2945(2) 0.0235(8) Uani 1 1 d . . . . .
H19A H 0.759731 0.550535 0.342070 0.028 Uiso 1 1 calc R . . . .
H19B H 0.728473 0.464565 0.265049 0.028 Uiso 1 1 calc R . . . .
C20 C 0.7591(3) 0.6298(3) 0.2686(2) 0.0231(8) Uani 1 1 d . . . . .
H20A H 0.736407 0.598611 0.218246 0.028 Uiso 1 1 calc R . . . .
H20B H 0.700328 0.657529 0.290582 0.028 Uiso 1 1 calc R . . . .
Cl3 Cl -0.13821(13) -0.03145(10) 0.20063(6) 0.0525(3) Uani 1 1 d . . . . .
Cl4 Cl -0.17582(13) -0.25584(10) 0.09844(6) 0.0512(3) Uani 1 1 d . . . . .
C54 C -0.1661(5) -0.1141(4) 0.1111(2) 0.0471(13) Uani 1 1 d . . . . .
H54A H -0.234119 -0.107040 0.091208 0.057 Uiso 1 1 calc R . . . .
H54B H -0.108593 -0.086229 0.086613 0.057 Uiso 1 1 calc R . . . .
Cl5 Cl 0.5949(2) -0.0407(2) -0.01948(12) 0.1042(8) Uani 1 1 d . . . . .
C55 C 0.4667(9) -0.0594(13) -0.0179(6) 0.076(5) Uani 0.5 1 d . . P A 1
H55A H 0.445186 -0.116901 0.003612 0.091 Uiso 0.5 1 calc R . P A 1
H55B H 0.433240 -0.093330 -0.066541 0.091 Uiso 0.5 1 calc R . P A 1
Cl1 Cl 0.26474(15) 0.01561(19) 0.65327(8) 0.0831(6) Uani 1 1 d . . . . .
Cl2 Cl 0.13480(12) -0.03787(13) 0.51923(9) 0.0654(4) Uani 1 1 d . . . . .
C53 C 0.2665(4) 0.0003(5) 0.5650(3) 0.0478(12) Uani 1 1 d . . . . .
H53A H 0.303805 -0.057129 0.543619 0.057 Uiso 1 1 calc R . . . .
H53B H 0.307183 0.070947 0.561166 0.057 Uiso 1 1 calc R . . . .
F1 F 0.4722(3) -0.1145(4) 0.4072(2) 0.0963(16) Uani 1 1 d . . . . .
F2 F 0.3058(2) -0.1367(3) 0.38025(19) 0.0654(10) Uani 1 1 d . . . . .
F3 F 0.4007(5) 0.0238(3) 0.44263(19) 0.119(2) Uani 1 1 d . . . . .
F4 F 0.4756(15) -0.2767(7) 0.1514(7) 0.103(6) Uani 0.62(2) 1 d . U P B 1
F4A F 0.5666(11) -0.2039(19) 0.1381(11) 0.107(9) Uani 0.38(2) 1 d . U P B 2
F5 F 0.5606(7) -0.1485(7) 0.1150(5) 0.072(3) Uani 0.62(2) 1 d . U P B 1
F5A F 0.452(2) -0.1645(11) 0.0792(7) 0.081(6) Uani 0.38(2) 1 d . U P B 2
F6 F 0.3917(9) -0.2100(12) 0.0896(6) 0.099(6) Uani 0.62(2) 1 d . U P B 1
F6A F 0.4006(14) -0.2837(9) 0.1268(7) 0.072(5) Uani 0.38(2) 1 d . U P B 2
F7 F 0.85984(18) 0.2297(2) 0.20611(13) 0.0331(6) Uani 1 1 d . . . . .
F8 F 0.89077(19) 0.2963(2) 0.12296(15) 0.0381(6) Uani 1 1 d . . . . .
F9 F 0.7994(2) 0.1247(2) 0.09887(14) 0.0372(6) Uani 1 1 d . . . . .
F10 F 0.6409(2) 0.4918(3) 0.06229(19) 0.0635(10) Uani 1 1 d . . . . .
F11 F 0.4812(3) 0.3765(2) 0.03117(14) 0.0499(8) Uani 1 1 d . . . . .
F12 F 0.5148(2) 0.5165(2) 0.12581(13) 0.0368(6) Uani 1 1 d . . . . .
F13 F 0.8448(2) 0.4537(2) 0.51697(13) 0.0403(7) Uani 1 1 d . . . . .
F14 F 0.8504(2) 0.3314(3) 0.41794(14) 0.0565(9) Uani 1 1 d . . . . .
F15 F 0.7508(2) 0.2834(2) 0.49024(15) 0.0431(7) Uani 1 1 d . . . . .
F16 F 0.6104(3) 0.6950(2) 0.51366(15) 0.0541(9) Uani 1 1 d . . . . .
F17 F 0.6007(3) 0.6933(2) 0.40806(16) 0.0529(9) Uani 1 1 d . . . . .
F18 F 0.45834(19) 0.6311(2) 0.44816(14) 0.0342(6) Uani 1 1 d . . . . .
F19 F 0.1607(6) 0.0646(9) 0.0497(4) 0.074(3) Uani 0.721(17) 1 d . U P C 1
F19A F 0.1948(10) 0.180(2) 0.0511(6) 0.060(6) Uani 0.279(17) 1 d . U P C 2
F20 F 0.1362(10) 0.2276(5) 0.0658(3) 0.094(4) Uani 0.721(17) 1 d . U P C 1
F20A F 0.0442(19) 0.172(3) 0.0777(7) 0.084(9) Uani 0.279(17) 1 d . U P C 2
F21 F 0.0177(4) 0.1043(7) 0.0848(3) 0.0527(19) Uani 0.721(17) 1 d . U P C 1
F21A F 0.109(3) 0.0386(13) 0.0619(10) 0.097(9) Uani 0.279(17) 1 d . U P C 2
F22 F 0.0612(3) 0.3557(2) 0.35508(17) 0.0540(9) Uani 1 1 d . . . . .
F23 F 0.00594(19) 0.1800(2) 0.33514(13) 0.0340(6) Uani 1 1 d . . . . .
F24 F 0.1475(2) 0.2762(3) 0.40863(13) 0.0521(8) Uani 1 1 d . . . . .
C21 C 0.4615(3) 0.1031(3) 0.26421(19) 0.0180(7) Uani 1 1 d . . . . .
C22 C 0.4389(3) 0.0739(3) 0.3239(2) 0.0234(8) Uani 1 1 d . . . . .
H22 H 0.432598 0.129862 0.364754 0.028 Uiso 1 1 calc R . . . .
C23 C 0.4254(3) -0.0358(4) 0.3242(2) 0.0313(9) Uani 1 1 d . . . . .
C24 C 0.4349(4) -0.1206(4) 0.2647(3) 0.0369(11) Uani 1 1 d . . . . .
H24 H 0.426501 -0.193921 0.264851 0.044 Uiso 1 1 calc R . . . .
C25 C 0.4570(4) -0.0952(3) 0.2051(3) 0.0337(10) Uani 1 1 d . . . . .
C26 C 0.4697(3) 0.0152(3) 0.2050(2) 0.0245(8) Uani 1 1 d . . . . .
H26 H 0.483964 0.030365 0.163940 0.029 Uiso 1 1 calc R . . . .
C27 C 0.4025(4) -0.0636(4) 0.3887(3) 0.0449(13) Uani 1 1 d . . . . .
C28 C 0.4708(5) -0.1844(4) 0.1403(3) 0.0501(12) Uani 1 1 d . U . . .
C29 C 0.5430(3) 0.2613(3) 0.20517(17) 0.0144(6) Uani 1 1 d . . . . .
C30 C 0.6407(3) 0.2302(3) 0.19507(18) 0.0165(7) Uani 1 1 d . . . . .
H30 H 0.659419 0.183966 0.218193 0.020 Uiso 1 1 calc R . . . .
C31 C 0.7111(3) 0.2658(3) 0.15169(18) 0.0174(7) Uani 1 1 d . . . . .
C32 C 0.6875(3) 0.3347(3) 0.11572(19) 0.0183(7) Uani 1 1 d . . . . .
H32 H 0.734735 0.359004 0.086934 0.022 Uiso 1 1 calc R . . . .
C33 C 0.5902(3) 0.3658(3) 0.12469(18) 0.0168(7) Uani 1 1 d . . . . .
C34 C 0.5211(3) 0.3311(3) 0.16893(17) 0.0155(7) Uani 1 1 d . . . . .
H34 H 0.457658 0.355429 0.174581 0.019 Uiso 1 1 calc R . . . .
C35 C 0.8145(3) 0.2297(3) 0.1448(2) 0.0227(8) Uani 1 1 d . . . . .
C36 C 0.5582(3) 0.4376(4) 0.0860(2) 0.0248(8) Uani 1 1 d . . . . .
C37 C 0.5348(3) 0.3266(3) 0.33820(17) 0.0150(6) Uani 1 1 d . . . . .
C38 C 0.6243(3) 0.3092(3) 0.37276(17) 0.0168(7) Uani 1 1 d . . . . .
H38 H 0.639720 0.239135 0.356398 0.020 Uiso 1 1 calc R . . . .
C39 C 0.6904(3) 0.3933(3) 0.43067(18) 0.0184(7) Uani 1 1 d . . . . .
C40 C 0.6708(3) 0.4987(3) 0.45717(18) 0.0189(7) Uani 1 1 d . . . . .
H40 H 0.714812 0.554707 0.496155 0.023 Uiso 1 1 calc R . . . .
C41 C 0.5830(3) 0.5180(3) 0.42352(18) 0.0177(7) Uani 1 1 d . . . . .
C42 C 0.5174(3) 0.4344(3) 0.36513(18) 0.0170(7) Uani 1 1 d . . . . .
H42 H 0.460226 0.450646 0.343263 0.020 Uiso 1 1 calc R . . . .
C43 C 0.7846(3) 0.3669(3) 0.46368(19) 0.0247(8) Uani 1 1 d . . . . .
C44 C 0.5634(3) 0.6335(3) 0.4484(2) 0.0226(8) Uani 1 1 d . . . . .
C45 C 0.3423(3) 0.2331(3) 0.24893(18) 0.0157(7) Uani 1 1 d . . . . .
C46 C 0.2882(3) 0.1963(3) 0.18040(18) 0.0158(7) Uani 1 1 d . . . . .
H46 H 0.327979 0.178994 0.142943 0.019 Uiso 1 1 calc R . . . .
C47 C 0.1773(3) 0.1848(3) 0.16622(19) 0.0185(7) Uani 1 1 d . . . . .
C48 C 0.1144(3) 0.2070(3) 0.21996(19) 0.0205(7) Uani 1 1 d . . . . .
H48 H 0.039988 0.198586 0.210448 0.025 Uiso 1 1 calc R . . . .
C49 C 0.1652(3) 0.2421(3) 0.28864(19) 0.0191(7) Uani 1 1 d . . . . .
C50 C 0.2765(3) 0.2558(3) 0.30294(18) 0.0160(7) Uani 1 1 d . . . . .
H50 H 0.308485 0.280707 0.349493 0.019 Uiso 1 1 calc R . . . .
C51 C 0.1250(3) 0.1452(4) 0.0913(2) 0.0280(8) Uani 1 1 d . U . . .
C52 C 0.0964(3) 0.2635(3) 0.3467(2) 0.0236(8) Uani 1 1 d . . . . .
B1 B 0.4694(3) 0.2316(3) 0.2643(2) 0.0146(7) Uani 1 1 d . . . . .

loop_
_atom_site_aniso_label
_atom_site_aniso_U_11
_atom_site_aniso_U_22
_atom_site_aniso_U_33
_atom_site_aniso_U_23
_atom_site_aniso_U_13
_atom_site_aniso_U_12
Ir1 0.01176(7) 0.01329(7) 0.02070(7) 0.00730(5) 0.00095(5) 0.00146(5)
O1 0.0119(12) 0.0206(13) 0.0185(12) 0.0077(10) -0.0003(9) 0.0004(10)
O2 0.0148(13) 0.0256(14) 0.0223(13) 0.0086(11) 0.0004(10) 0.0004(11)
N1 0.0131(14) 0.0142(14) 0.0268(16) 0.0081(12) 0.0037(12) 0.0019(12)
N2 0.0160(15) 0.0152(14) 0.0241(15) 0.0078(12) 0.0049(12) 0.0008(12)
N3 0.0144(14) 0.0167(14) 0.0204(14) 0.0092(12) 0.0019(11) 0.0050(12)
N4 0.0127(14) 0.0176(15) 0.0224(15) 0.0081(12) 0.0016(11) 0.0031(12)
C1 0.0118(16) 0.0167(17) 0.0243(17) 0.0099(14) 0.0008(13) 0.0024(13)
C2 0.0173(17) 0.0144(16) 0.0215(17) 0.0068(14) 0.0018(14) 0.0024(14)
C3 0.028(2) 0.024(2) 0.037(2) 0.0182(18) 0.0098(18) 0.0005(17)
C4 0.025(2) 0.022(2) 0.045(2) 0.0178(19) 0.0067(18) 0.0008(17)
C5 0.0202(19) 0.0180(18) 0.037(2) 0.0138(17) 0.0026(16) 0.0029(15)
C6 0.059(3) 0.033(2) 0.041(3) 0.020(2) 0.022(2) -0.002(2)
C7 0.028(2) 0.0141(18) 0.041(2) 0.0079(17) 0.0024(18) -0.0007(16)
C8 0.0149(18) 0.030(2) 0.031(2) 0.0065(17) 0.0020(15) 0.0099(16)
C9 0.023(2) 0.037(2) 0.031(2) 0.0081(18) 0.0005(16) 0.0211(18)
C10 0.0182(18) 0.0191(18) 0.0268(19) 0.0079(15) 0.0018(15) 0.0037(15)
C11 0.028(2) 0.062(3) 0.029(2) 0.008(2) 0.0020(18) 0.027(2)
C12 0.023(2) 0.034(2) 0.027(2) 0.0137(17) -0.0008(16) 0.0092(17)
C13 0.0148(17) 0.0226(18) 0.0305(19) 0.0129(16) 0.0057(14) 0.0135(15)
C14 0.0218(19) 0.0161(17) 0.032(2) 0.0068(16) 0.0046(16) 0.0052(15)
C15 0.024(2) 0.026(2) 0.0223(18) 0.0028(16) 0.0021(15) 0.0033(16)
C16 0.023(2) 0.031(2) 0.0209(18) 0.0098(16) 0.0012(15) 0.0044(17)
C17 0.026(2) 0.0210(18) 0.0247(18) 0.0130(15) 0.0068(15) 0.0087(16)
C18 0.0239(19) 0.0155(17) 0.0241(18) 0.0108(15) 0.0058(15) 0.0008(15)
C19 0.0196(19) 0.0239(19) 0.0220(18) 0.0067(15) 0.0037(15) -0.0029(15)
C20 0.0151(18) 0.031(2) 0.0221(18) 0.0083(16) 0.0034(14) 0.0052(16)
Cl3 0.0866(11) 0.0321(6) 0.0352(6) 0.0081(5) -0.0003(6) 0.0151(7)
Cl4 0.0857(10) 0.0319(6) 0.0369(6) 0.0075(5) -0.0010(6) 0.0247(7)
C54 0.085(4) 0.028(2) 0.030(2) 0.010(2) 0.004(2) 0.017(3)
Cl5 0.1110(17) 0.141(2) 0.0925(14) 0.0477(14) 0.0496(13) 0.0747(17)
C55 0.034(6) 0.116(12) 0.034(5) -0.012(6) 0.014(5) -0.012(7)
Cl1 0.0584(10) 0.1271(17) 0.0521(9) 0.0162(10) 0.0131(8) 0.0211(11)
Cl2 0.0455(8) 0.0487(8) 0.0832(11) 0.0004(8) -0.0145(7) 0.0123(7)
C53 0.036(3) 0.047(3) 0.052(3) 0.010(2) 0.002(2) 0.004(2)
F1 0.050(2) 0.168(4) 0.129(3) 0.127(4) 0.011(2) 0.031(3)
F2 0.0365(17) 0.087(3) 0.087(2) 0.067(2) 0.0052(16) -0.0091(17)
F3 0.251(7) 0.054(2) 0.047(2) 0.0320(19) 0.040(3) 0.002(3)
F4 0.180(16) 0.033(4) 0.118(8) 0.028(5) 0.058(9) 0.057(7)
F4A 0.059(6) 0.078(14) 0.141(13) -0.033(11) 0.003(7) 0.038(7)
F5 0.070(5) 0.037(4) 0.082(5) -0.014(3) 0.035(4) 0.009(3)
F5A 0.147(19) 0.032(6) 0.064(6) 0.010(5) 0.024(8) 0.031(8)
F6 0.083(6) 0.084(9) 0.077(6) -0.048(6) -0.028(5) 0.035(6)
F6A 0.092(10) 0.022(4) 0.082(8) 0.005(4) -0.007(7) -0.004(5)
F7 0.0172(12) 0.0508(16) 0.0405(14) 0.0222(12) 0.0042(10) 0.0169(11)
F8 0.0179(12) 0.0437(15) 0.0687(18) 0.0348(14) 0.0205(12) 0.0135(11)
F9 0.0299(14) 0.0282(13) 0.0516(16) 0.0047(12) 0.0087(12) 0.0156(11)
F10 0.0311(15) 0.102(3) 0.115(3) 0.099(2) 0.0391(17) 0.0333(17)
F11 0.066(2) 0.0460(17) 0.0377(15) 0.0124(13) -0.0192(14) 0.0231(16)
F12 0.0470(16) 0.0310(14) 0.0454(15) 0.0207(12) 0.0118(12) 0.0227(12)
F13 0.0365(15) 0.0354(14) 0.0396(14) 0.0068(12) -0.0231(11) 0.0057(12)
F14 0.0331(15) 0.114(3) 0.0326(14) 0.0204(16) 0.0053(12) 0.0451(18)
F15 0.0394(15) 0.0372(15) 0.0570(17) 0.0263(13) -0.0137(13) 0.0081(12)
F16 0.064(2) 0.0348(15) 0.0450(16) -0.0148(13) -0.0267(14) 0.0262(15)
F17 0.075(2) 0.0324(15) 0.074(2) 0.0330(15) 0.0544(18) 0.0270(15)
F18 0.0189(12) 0.0294(13) 0.0529(15) 0.0091(12) 0.0084(11) 0.0100(10)
F19 0.055(4) 0.126(6) 0.028(3) -0.019(4) -0.015(3) 0.065(4)
F19A 0.031(6) 0.124(15) 0.024(6) 0.042(8) -0.008(4) -0.002(7)
F20 0.143(10) 0.062(4) 0.054(4) 0.043(3) -0.047(5) -0.034(4)
F20A 0.058(11) 0.19(3) 0.036(7) 0.037(11) 0.006(7) 0.090(16)
F21 0.0161(19) 0.097(5) 0.029(2) 0.014(3) -0.0078(15) -0.002(2)
F21A 0.20(3) 0.030(5) 0.032(9) -0.002(5) -0.047(12) 0.007(8)
F22 0.059(2) 0.0293(14) 0.086(2) 0.0206(15) 0.0485(18) 0.0253(14)
F23 0.0223(12) 0.0300(13) 0.0403(14) 0.0049(11) 0.0144(10) -0.0036(10)
F24 0.0197(13) 0.099(3) 0.0263(13) 0.0085(15) 0.0060(10) 0.0103(15)
C21 0.0075(15) 0.0171(17) 0.0289(18) 0.0095(15) -0.0006(13) 0.0004(13)
C22 0.0135(17) 0.025(2) 0.031(2) 0.0142(17) 0.0003(15) -0.0014(15)
C23 0.0180(19) 0.033(2) 0.047(3) 0.027(2) -0.0028(17) -0.0029(17)
C24 0.026(2) 0.022(2) 0.064(3) 0.024(2) -0.003(2) -0.0015(18)
C25 0.026(2) 0.0183(19) 0.053(3) 0.0101(19) 0.0021(19) 0.0030(17)
C26 0.0191(19) 0.0177(18) 0.034(2) 0.0080(16) 0.0003(16) 0.0009(15)
C27 0.038(3) 0.044(3) 0.059(3) 0.037(3) -0.001(2) -0.004(2)
C28 0.053(3) 0.021(2) 0.070(3) 0.008(2) 0.007(3) 0.008(2)
C29 0.0101(15) 0.0138(16) 0.0156(15) 0.0032(13) -0.0002(12) -0.0009(13)
C30 0.0126(16) 0.0143(16) 0.0229(17) 0.0070(14) 0.0002(13) 0.0034(13)
C31 0.0123(16) 0.0179(17) 0.0216(17) 0.0058(14) 0.0013(13) 0.0048(14)
C32 0.0147(17) 0.0190(17) 0.0233(17) 0.0101(14) 0.0052(14) 0.0037(14)
C33 0.0132(16) 0.0180(17) 0.0206(16) 0.0094(14) 0.0003(13) 0.0033(14)
C34 0.0098(15) 0.0151(16) 0.0191(16) 0.0045(13) -0.0006(12) 0.0008(13)
C35 0.0176(18) 0.027(2) 0.0299(19) 0.0147(17) 0.0080(15) 0.0095(16)
C36 0.0164(18) 0.035(2) 0.033(2) 0.0216(18) 0.0080(15) 0.0085(17)
C37 0.0089(15) 0.0195(17) 0.0175(16) 0.0093(14) 0.0035(12) 0.0007(13)
C38 0.0140(16) 0.0205(17) 0.0172(16) 0.0085(14) 0.0026(13) 0.0042(14)
C39 0.0123(16) 0.0255(19) 0.0167(16) 0.0094(14) -0.0023(13) 0.0015(14)
C40 0.0136(17) 0.0239(18) 0.0149(16) 0.0046(14) -0.0004(13) -0.0005(14)
C41 0.0134(16) 0.0207(18) 0.0184(16) 0.0071(14) 0.0048(13) 0.0023(14)
C42 0.0111(16) 0.0204(17) 0.0198(16) 0.0088(14) 0.0005(13) 0.0021(14)
C43 0.0218(19) 0.031(2) 0.0197(17) 0.0069(16) -0.0051(15) 0.0070(17)
C44 0.0187(18) 0.0230(19) 0.0232(18) 0.0056(15) 0.0023(14) 0.0029(15)
C45 0.0111(16) 0.0126(15) 0.0231(17) 0.0081(14) 0.0021(13) -0.0001(13)
C46 0.0129(16) 0.0156(16) 0.0199(16) 0.0081(14) 0.0026(13) 0.0025(13)
C47 0.0138(17) 0.0191(17) 0.0223(17) 0.0085(14) -0.0022(13) 0.0027(14)
C48 0.0099(16) 0.0217(18) 0.0287(19) 0.0088(15) -0.0009(14) 0.0025(14)
C49 0.0127(17) 0.0141(16) 0.0276(18) 0.0042(14) 0.0039(14) 0.0014(13)
C50 0.0105(16) 0.0166(16) 0.0181(16) 0.0054(13) 0.0008(13) -0.0011(13)
C51 0.0174(18) 0.037(2) 0.029(2) 0.0130(17) -0.0028(15) 0.0042(17)
C52 0.0154(18) 0.0211(19) 0.030(2) 0.0046(16) 0.0059(15) 0.0019(15)
B1 0.0089(17) 0.0151(18) 0.0187(18) 0.0064(15) 0.0009(14) 0.0004(14)

loop_
_atom_type_symbol
_atom_type_description
_atom_type_scat_dispersion_real
_atom_type_scat_dispersion_imag
_atom_type_scat_source
C C 0.0033 0.0016 'International Tables Vol C Tables 4.2.6.8 and 6.1.1.4'
H H 0.0000 0.0000 'International Tables Vol C Tables 4.2.6.8 and 6.1.1.4'
B B 0.0013 0.0007 'International Tables Vol C Tables 4.2.6.8 and 6.1.1.4'
Cl Cl 0.1484 0.1585 'International Tables Vol C Tables 4.2.6.8 and 6.1.1.4'
F F 0.0171 0.0103 'International Tables Vol C Tables 4.2.6.8 and 6.1.1.4'
Ir Ir -1.4442 7.9887 'International Tables Vol C Tables 4.2.6.8 and 6.1.1.4'
N N 0.0061 0.0033 'International Tables Vol C Tables 4.2.6.8 and 6.1.1.4'
O O 0.0106 0.0060 'International Tables Vol C Tables 4.2.6.8 and 6.1.1.4'

loop_
_exptl_crystal_face_index_h
_exptl_crystal_face_index_k
_exptl_crystal_face_index_l
_exptl_crystal_face_perp_dist
-11 16 -9 0.1170
-1 -17 12 0.1140
14 7 -7 0.1828
17 -10 3 0.2074
1 -1 27 0.0608
-1 1 -27 0.0608

loop_
_geom_angle_atom_site_label_1
_geom_angle_atom_site_label_2
_geom_angle_atom_site_label_3
_geom_angle
_geom_angle_site_symmetry_1
_geom_angle_site_symmetry_3
O1 Ir1 C13 78.87(12) . .
O1 Ir1 C14 115.08(12) . .
O1 Ir1 C17 111.45(12) . .
O1 Ir1 C18 75.59(12) . .
N1 Ir1 O1 85.93(10) . .
N1 Ir1 N3 81.49(11) . .
N1 Ir1 C13 93.48(13) . .
N1 Ir1 C14 99.21(13) . .
N1 Ir1 C17 161.76(13) . .
N1 Ir1 C18 161.31(13) . .
N3 Ir1 O1 86.16(10) . .
N3 Ir1 C13 164.53(13) . .
N3 Ir1 C14 158.77(13) . .
N3 Ir1 C17 93.76(12) . .
N3 Ir1 C18 99.74(13) . .
C13 Ir1 C14 36.41(14) . .
C13 Ir1 C17 95.31(14) . .
C13 Ir1 C18 80.41(14) . .
C17 Ir1 C14 78.92(14) . .
C18 Ir1 C14 86.37(14) . .
C18 Ir1 C17 36.82(14) . .
C1 O1 Ir1 122.1(2) . .
N2 N1 Ir1 117.2(2) . .
C5 N1 Ir1 136.6(3) . .
C5 N1 N2 106.1(3) . .
N1 N2 C2 119.9(3) . .
C3 N2 N1 110.6(3) . .
C3 N2 C2 128.8(3) . .
N4 N3 Ir1 116.6(2) . .
C10 N3 Ir1 136.6(2) . .
C10 N3 N4 106.4(3) . .
N3 N4 C2 120.1(3) . .
C8 N4 N3 110.3(3) . .
C8 N4 C2 127.9(3) . .
O1 C1 C2 115.4(3) . .
O2 C1 O1 126.9(3) . .
O2 C1 C2 117.8(3) . .
N2 C2 C1 111.6(3) . .
N2 C2 H2 108.4 . .
N4 C2 N2 109.6(3) . .
N4 C2 C1 110.4(3) . .
N4 C2 H2 108.4 . .
C1 C2 H2 108.4 . .
N2 C3 C4 106.0(3) . .
N2 C3 C6 122.6(4) . .
C4 C3 C6 131.2(4) . .
C3 C4 H4A 110.1 . .
C3 C4 H4B 110.1 . .
C3 C4 C5 107.9(4) . .
H4A C4 H4B 108.4 . .
C5 C4 H4A 110.1 . .
C5 C4 H4B 110.1 . .
N1 C5 C4 109.3(4) . .
N1 C5 C7 123.3(3) . .
C4 C5 C7 127.4(4) . .
C3 C6 H6A 109.5 . .
C3 C6 H6B 109.5 . .
C3 C6 H6C 109.5 . .
H6A C6 H6B 109.5 . .
H6A C6 H6C 109.5 . .
H6B C6 H6C 109.5 . .
C5 C7 H7A 109.5 . .
C5 C7 H7B 109.5 . .
C5 C7 H7C 109.5 . .
H7A C7 H7B 109.5 . .
H7A C7 H7C 109.5 . .
H7B C7 H7C 109.5 . .
N4 C8 C9 106.4(3) . .
N4 C8 C11 122.3(3) . .
C9 C8 C11 131.2(4) . .
C8 C9 H9 126.2 . .
C8 C9 C10 107.6(3) . .
C10 C9 H9 126.2 . .
N3 C10 C9 109.3(3) . .
N3 C10 C12 124.0(3) . .
C9 C10 C12 126.6(3) . .
C8 C11 H11A 109.5 . .
C8 C11 H11B 109.5 . .
C8 C11 H11C 109.5 . .
H11A C11 H11B 109.5 . .
H11A C11 H11C 109.5 . .
H11B C11 H11C 109.5 . .
C10 C12 H12A 109.5 . .
C10 C12 H12B 109.5 . .
C10 C12 H12C 109.5 . .
H12A C12 H12B 109.5 . .
H12A C12 H12C 109.5 . .
H12B C12 H12C 109.5 . .
Ir1 C13 H13 114.1 . .
C14 C13 Ir1 73.4(2) . .
C14 C13 H13 114.1 . .
C14 C13 C20 124.5(3) . .
C20 C13 Ir1 109.2(2) . .
C20 C13 H13 114.1 . .
Ir1 C14 H14 114.1 . .
C13 C14 Ir1 70.2(2) . .
C13 C14 H14 114.1 . .
C13 C14 C15 123.5(3) . .
C15 C14 Ir1 113.3(2) . .
C15 C14 H14 114.1 . .
C14 C15 H15A 109.1 . .
C14 C15 H15B 109.1 . .
C14 C15 C16 112.5(3) . .
H15A C15 H15B 107.8 . .
C16 C15 H15A 109.1 . .
C16 C15 H15B 109.1 . .
C15 C16 H16A 109.0 . .
C15 C16 H16B 109.0 . .
H16A C16 H16B 107.8 . .
C17 C16 C15 113.0(3) . .
C17 C16 H16A 109.0 . .
C17 C16 H16B 109.0 . .
Ir1 C17 H17 114.2 . .
C16 C17 Ir1 110.6(2) . .
C16 C17 H17 114.2 . .
C18 C17 Ir1 70.4(2) . .
C18 C17 C16 124.9(3) . .
C18 C17 H17 114.2 . .
Ir1 C18 H18 113.4 . .
C17 C18 Ir1 72.7(2) . .
C17 C18 H18 113.4 . .
C17 C18 C19 124.7(3) . .
C19 C18 Ir1 112.4(2) . .
C19 C18 H18 113.4 . .
C18 C19 H19A 108.9 . .
C18 C19 H19B 108.9 . .
C18 C19 C20 113.5(3) . .
H19A C19 H19B 107.7 . .
C20 C19 H19A 108.9 . .
C20 C19 H19B 108.9 . .
C13 C20 C19 113.3(3) . .
C13 C20 H20A 108.9 . .
C13 C20 H20B 108.9 . .
C19 C20 H20A 108.9 . .
C19 C20 H20B 108.9 . .
H20A C20 H20B 107.7 . .
Cl3 C54 H54A 109.3 . .
Cl3 C54 H54B 109.3 . .
Cl4 C54 Cl3 111.6(3) . .
Cl4 C54 H54A 109.3 . .
Cl4 C54 H54B 109.3 . .
H54A C54 H54B 108.0 . .
C55 Cl5 C55 54.5(8) . 2_655
Cl5 C55 Cl5 125.5(8) . 2_655
Cl5 C55 H55A 106.0 2_655 .
Cl5 C55 H55A 106.0 . .
Cl5 C55 H55B 106.0 2_655 .
Cl5 C55 H55B 106.0 . .
H55A C55 H55B 106.3 . .
Cl1 C53 Cl2 112.2(3) . .
Cl1 C53 H53A 109.2 . .
Cl1 C53 H53B 109.2 . .
Cl2 C53 H53A 109.2 . .
Cl2 C53 H53B 109.2 . .
H53A C53 H53B 107.9 . .
C22 C21 B1 120.9(3) . .
C26 C21 C22 115.8(3) . .
C26 C21 B1 123.1(3) . .
C21 C22 H22 118.9 . .
C23 C22 C21 122.2(4) . .
C23 C22 H22 118.9 . .
C22 C23 C27 120.8(4) . .
C24 C23 C22 120.4(4) . .
C24 C23 C27 118.8(4) . .
C23 C24 H24 120.5 . .
C25 C24 C23 119.0(4) . .
C25 C24 H24 120.5 . .
C24 C25 C26 120.4(4) . .
C24 C25 C28 120.4(4) . .
C26 C25 C28 119.2(4) . .
C21 C26 C25 122.2(4) . .
C21 C26 H26 118.9 . .
C25 C26 H26 118.9 . .
F1 C27 F2 103.7(4) . .
F1 C27 C23 112.7(5) . .
F2 C27 C23 112.7(4) . .
F3 C27 F1 108.4(5) . .
F3 C27 F2 105.2(5) . .
F3 C27 C23 113.5(4) . .
F4 C28 F5 108.1(7) . .
F4 C28 F6 107.9(8) . .
F4 C28 C25 112.5(6) . .
F4A C28 F5A 103.2(12) . .
F4A C28 F6A 105.9(10) . .
F4A C28 C25 116.2(8) . .
F5 C28 C25 111.0(5) . .
F5A C28 C25 114.9(6) . .
F6 C28 F5 105.1(8) . .
F6 C28 C25 111.8(5) . .
F6A C28 F5A 100.9(9) . .
F6A C28 C25 114.0(8) . .
C30 C29 B1 121.2(3) . .
C34 C29 C30 115.3(3) . .
C34 C29 B1 122.9(3) . .
C29 C30 H30 118.8 . .
C31 C30 C29 122.4(3) . .
C31 C30 H30 118.8 . .
C30 C31 C35 118.8(3) . .
C32 C31 C30 121.4(3) . .
C32 C31 C35 119.8(3) . .
C31 C32 H32 121.5 . .
C33 C32 C31 117.0(3) . .
C33 C32 H32 121.5 . .
C32 C33 C34 121.2(3) . .
C32 C33 C36 119.8(3) . .
C34 C33 C36 119.0(3) . .
C29 C34 H34 118.7 . .
C33 C34 C29 122.6(3) . .
C33 C34 H34 118.7 . .
F7 C35 C31 112.0(3) . .
F8 C35 F7 106.0(3) . .
F8 C35 F9 106.1(3) . .
F8 C35 C31 113.4(3) . .
F9 C35 F7 106.4(3) . .
F9 C35 C31 112.4(3) . .
F10 C36 F11 107.8(3) . .
F10 C36 F12 106.2(3) . .
F10 C36 C33 113.5(3) . .
F11 C36 C33 111.6(3) . .
F12 C36 F11 104.9(3) . .
F12 C36 C33 112.4(3) . .
C38 C37 B1 120.2(3) . .
C42 C37 C38 115.8(3) . .
C42 C37 B1 123.3(3) . .
C37 C38 H38 119.0 . .
C39 C38 C37 122.0(3) . .
C39 C38 H38 119.0 . .
C38 C39 C43 118.1(3) . .
C40 C39 C38 121.3(3) . .
C40 C39 C43 120.6(3) . .
C39 C40 H40 121.2 . .
C39 C40 C41 117.7(3) . .
C41 C40 H40 121.2 . .
C40 C41 C42 121.2(3) . .
C40 C41 C44 118.9(3) . .
C42 C41 C44 119.8(3) . .
C37 C42 H42 119.0 . .
C41 C42 C37 122.1(3) . .
C41 C42 H42 119.0 . .
F13 C43 F15 105.5(3) . .
F13 C43 C39 113.5(3) . .
F14 C43 F13 107.6(3) . .
F14 C43 F15 105.8(3) . .
F14 C43 C39 112.4(3) . .
F15 C43 C39 111.6(3) . .
F16 C44 F17 106.4(3) . .
F16 C44 C41 113.4(3) . .
F17 C44 C41 112.0(3) . .
F18 C44 F16 105.7(3) . .
F18 C44 F17 105.6(3) . .
F18 C44 C41 113.1(3) . .
C46 C45 C50 115.6(3) . .
C46 C45 B1 121.5(3) . .
C50 C45 B1 122.3(3) . .
C45 C46 H46 118.8 . .
C47 C46 C45 122.4(3) . .
C47 C46 H46 118.8 . .
C46 C47 C51 119.3(3) . .
C48 C47 C46 120.9(3) . .
C48 C47 C51 119.8(3) . .
C47 C48 H48 120.9 . .
C47 C48 C49 118.2(3) . .
C49 C48 H48 120.9 . .
C48 C49 C52 118.1(3) . .
C50 C49 C48 121.0(3) . .
C50 C49 C52 121.0(3) . .
C45 C50 H50 119.1 . .
C49 C50 C45 121.9(3) . .
C49 C50 H50 119.1 . .
F19 C51 F20 109.0(6) . .
F19 C51 F21 105.8(5) . .
F19 C51 C47 113.2(4) . .
F19A C51 C47 110.9(6) . .
F20 C51 F21 103.8(5) . .
F20 C51 C47 112.4(4) . .
F20A C51 F19A 104.2(12) . .
F20A C51 F21A 109.2(16) . .
F20A C51 C47 119.3(8) . .
F21 C51 C47 112.0(4) . .
F21A C51 F19A 99.3(13) . .
F21A C51 C47 111.8(9) . .
F22 C52 F23 104.8(3) . .
F22 C52 C49 112.6(3) . .
F23 C52 C49 112.8(3) . .
F24 C52 F22 106.6(3) . .
F24 C52 F23 105.9(3) . .
F24 C52 C49 113.5(3) . .
C21 B1 C29 111.8(3) . .
C37 B1 C21 111.4(3) . .
C37 B1 C29 103.2(3) . .
C45 B1 C21 104.0(3) . .
C45 B1 C29 112.7(3) . .
C45 B1 C37 113.9(3) . .

loop_
_geom_bond_atom_site_label_1
_geom_bond_atom_site_label_2
_geom_bond_distance
_geom_bond_site_symmetry_2
Ir1 O1 2.175(2) .
Ir1 N1 2.073(3) .
Ir1 N3 2.098(3) .
Ir1 C13 2.192(3) .
Ir1 C14 2.232(4) .
Ir1 C17 2.225(4) .
Ir1 C18 2.195(4) .
O1 C1 1.265(4) .
O2 C1 1.224(4) .
N1 N2 1.378(4) .
N1 C5 1.336(5) .
N2 C2 1.452(4) .
N2 C3 1.359(5) .
N3 N4 1.376(4) .
N3 C10 1.331(5) .
N4 C2 1.451(4) .
N4 C8 1.355(5) .
C1 C2 1.540(5) .
C2 H2 0.9800 .
C3 C4 1.368(6) .
C3 C6 1.493(6) .
C4 H4A 0.9700 .
C4 H4B 0.9700 .
C4 C5 1.387(6) .
C5 C7 1.485(6) .
C6 H6A 0.9600 .
C6 H6B 0.9600 .
C6 H6C 0.9600 .
C7 H7A 0.9600 .
C7 H7B 0.9600 .
C7 H7C 0.9600 .
C8 C9 1.365(5) .
C8 C11 1.484(6) .
C9 H9 0.9300 .
C9 C10 1.390(5) .
C10 C12 1.489(5) .
C11 H11A 0.9600 .
C11 H11B 0.9600 .
C11 H11C 0.9600 .
C12 H12A 0.9600 .
C12 H12B 0.9600 .
C12 H12C 0.9600 .
C13 H13 0.9800 .
C13 C14 1.382(5) .
C13 C20 1.513(5) .
C14 H14 0.9800 .
C14 C15 1.529(5) .
C15 H15A 0.9700 .
C15 H15B 0.9700 .
C15 C16 1.532(5) .
C16 H16A 0.9700 .
C16 H16B 0.9700 .
C16 C17 1.508(5) .
C17 H17 0.9800 .
C17 C18 1.396(5) .
C18 H18 0.9800 .
C18 C19 1.521(5) .
C19 H19A 0.9700 .
C19 H19B 0.9700 .
C19 C20 1.528(5) .
C20 H20A 0.9700 .
C20 H20B 0.9700 .
Cl3 C54 1.755(5) .
Cl4 C54 1.742(5) .
C54 H54A 0.9700 .
C54 H54B 0.9700 .
Cl5 C55 1.595(11) .
Cl5 C55 1.662(14) 2_655
C55 H55A 0.9700 .
C55 H55B 0.9700 .
Cl1 C53 1.736(5) .
Cl2 C53 1.754(5) .
C53 H53A 0.9700 .
C53 H53B 0.9700 .
F1 C27 1.323(6) .
F2 C27 1.333(5) .
F3 C27 1.303(7) .
F4 C28 1.297(9) .
F4A C28 1.299(13) .
F5 C28 1.324(9) .
F5A C28 1.363(14) .
F6 C28 1.303(10) .
F6A C28 1.321(11) .
F7 C35 1.342(4) .
F8 C35 1.334(4) .
F9 C35 1.342(5) .
F10 C36 1.324(4) .
F11 C36 1.338(5) .
F12 C36 1.333(5) .
F13 C43 1.326(4) .
F14 C43 1.324(5) .
F15 C43 1.349(5) .
F16 C44 1.329(4) .
F17 C44 1.329(5) .
F18 C44 1.328(4) .
F19 C51 1.302(7) .
F19A C51 1.334(12) .
F20 C51 1.308(6) .
F20A C51 1.205(12) .
F21 C51 1.329(6) .
F21A C51 1.277(17) .
F22 C52 1.332(5) .
F23 C52 1.336(4) .
F24 C52 1.326(5) .
C21 C22 1.401(5) .
C21 C26 1.392(5) .
C21 B1 1.642(5) .
C22 H22 0.9300 .
C22 C23 1.391(6) .
C23 C24 1.379(7) .
C23 C27 1.487(6) .
C24 H24 0.9300 .
C24 C25 1.374(7) .
C25 C26 1.400(5) .
C25 C28 1.495(7) .
C26 H26 0.9300 .
C29 C30 1.396(5) .
C29 C34 1.395(5) .
C29 B1 1.643(5) .
C30 H30 0.9300 .
C30 C31 1.391(5) .
C31 C32 1.389(5) .
C31 C35 1.490(5) .
C32 H32 0.9300 .
C32 C33 1.389(5) .
C33 C34 1.390(5) .
C33 C36 1.499(5) .
C34 H34 0.9300 .
C37 C38 1.403(5) .
C37 C42 1.399(5) .
C37 B1 1.635(5) .
C38 H38 0.9300 .
C38 C39 1.389(5) .
C39 C40 1.382(5) .
C39 C43 1.498(5) .
C40 H40 0.9300 .
C40 C41 1.389(5) .
C41 C42 1.390(5) .
C41 C44 1.499(5) .
C42 H42 0.9300 .
C45 C46 1.398(5) .
C45 C50 1.409(5) .
C45 B1 1.634(5) .
C46 H46 0.9300 .
C46 C47 1.388(5) .
C47 C48 1.379(5) .
C47 C51 1.500(5) .
C48 H48 0.9300 .
C48 C49 1.388(5) .
C49 C50 1.387(5) .
C49 C52 1.494(5) .
C50 H50 0.9300 .

loop_
_exptl_oxdiff_crystal_face_indexfrac_h
_exptl_oxdiff_crystal_face_indexfrac_k
_exptl_oxdiff_crystal_face_indexfrac_l
_exptl_oxdiff_crystal_face_x
_exptl_oxdiff_crystal_face_y
_exptl_oxdiff_crystal_face_z
-11.0000 15.9999 -9.0001 0.0141 0.0023 0.9796
-1.0000 -16.9999 12.0005 0.0608 0.6497 -0.7279
14.0000 7.0000 -7.0006 -0.1264 -0.9631 -0.0372
17.0000 -9.9999 2.9998 -0.0443 -0.5255 -0.8598
1.0000 -1.0000 26.9987 -0.9774 0.1239 -0.1518
-1.0000 1.0000 -26.9987 0.9774 -0.1239 0.1518
